data_7126022
loop_
_publ_author_name
'Beske, Maurice'
'Tapmeyer, Lukas'
'Schmidt, Martin U.'

_publ_section_title
;
 Crystal structure of sodium ethoxide (C<sub>2</sub>H<sub>5</sub>ONa),
 unravelled after 180 years.
;
_journal_issue 24
_journal_name_full 'Chemical communications (Cambridge, England)'
_journal_page_first 3520
_journal_page_last 3523
_journal_paper_doi 10.1039/c9cc08907a
_journal_volume 56
_journal_year 2020
_chemical_compound_source Synthesis
_chemical_formula_moiety 'C2 H5 O 1-, Na 1+'
_chemical_formula_sum 'C2 H5 Na O'
_chemical_formula_weight 68.0507
_chemical_name_common 'Sodium ethoxylate; sodium ethanolate'
_chemical_name_systematic 'Sodium ethoxide'
_chemical_properties_physical 'moisture-sensitive, hygroscopic,Moisture-sensitive,Hygroscopic'
_space_group_crystal_system tetragonal
_space_group_IT_number 113
_space_group_name_Hall 'P -4 2ab'
_space_group_name_H-M_alt 'P -4 21 m'
_audit_update_record
;
2019-07-29 deposited with the CCDC.	2020-02-05 downloaded from the CCDC.
;
_cell_angle_alpha 90
_cell_angle_beta 90
_cell_angle_gamma 90
_cell_formula_units_Z 2
_cell_length_a 4.41084(4)
_cell_length_b 4.41084(4)
_cell_length_c 9.06779(17)
_cell_measurement_reflns_used 50
_cell_measurement_temperature 298
_cell_measurement_theta_max 79.9914
_cell_measurement_theta_min 2.00000
_cell_volume 176.418(4)
_computing_cell_refinement '<i>TOPAS-Academic</i> (Coelho, 2012)'
_computing_data_collection '<i>WINX^POW^</i> (Stoe & Cie, 2004)'
_computing_data_reduction '<i>DASH</i> 3.1 (David <i>et al.</i>, 2006)'
_computing_molecular_graphics '<i>Mercury</i> (Macrae <i>et al.</i>, 2008)'
_computing_structure_refinement '<i>TOPAS-Academic</i> (Coelho, 2012)'
_computing_structure_solution '<i>DASH</i> 3.1 (David <i>et al.</i>, 2006)'
_diffrn_ambient_temperature 298
_diffrn_measurement_device_type STOE-Stadi-P
_diffrn_radiation_monochromator Ge(111)
_diffrn_radiation_probe x-ray
_diffrn_radiation_type 'Cu K\a~1~'
_diffrn_radiation_wavelength 1.54056
_diffrn_reflns_number 50
_diffrn_source 'sealed X-Ray tube'
_diffrn_source_type 'Incoatec Microfocus tube'
_exptl_absorpt_coefficient_mu 1.845
_exptl_crystal_colour white
_exptl_crystal_density_diffrn 1.281
_exptl_crystal_description powder
_exptl_crystal_F_000 72.0
_exptl_crystal_recrystallization_method 'Crystallised from ethanolic solution'
_pd_calc_method 'Rietveld Refinement'
_pd_char_colour White
_pd_char_particle_morphology powder
_pd_meas_2theta_range_inc 0.0100002
_pd_meas_2theta_range_max 79.9914
_pd_meas_2theta_range_min 2.00000
_pd_meas_number_of_points 7800
_pd_meas_scan_method cont
_pd_proc_2theta_range_inc 0.0100002
_pd_proc_2theta_range_max 79.9914
_pd_proc_2theta_range_min 2.00000
_pd_proc_info_excluded_regions /
_pd_proc_ls_background_function 'Chebyshev function with 20 terms'
_pd_proc_ls_pref_orient_corr '6th order spherical harmonics'
_pd_proc_ls_profile_function 'fundamental parameters'
_pd_proc_ls_prof_R_factor 2.33175592
_pd_proc_ls_prof_wR_expected 2.14297796
_pd_proc_ls_prof_wR_factor 3.39055696
_pd_proc_wavelength 1.54056
_pd_spec_mounting '1.0 mm glass capillary'
_pd_spec_mount_mode transmission
_refine_ls_extinction_method none
_refine_ls_goodness_of_fit_all 1.58217071
_refine_ls_hydrogen_treatment refxyz
_refine_ls_matrix_type fullcycle
_refine_ls_number_constraints 13
_refine_ls_number_parameters 40
_refine_ls_number_restraints 8
_refine_ls_R_I_factor 2.58848
_refine_ls_shift/su_max 0.001
_refine_ls_weighting_details w=1/\s[Y~obs~]^2^
_refine_ls_weighting_scheme sigma
_cod_data_source_file c9cc08907a2.cif
_cod_data_source_block NaOEt
_cod_depositor_comments 'Adding full bibliography for 7126022--7126023.cif.'
_cod_original_cell_volume 176.418(5)
_cod_database_code 7126022

loop_
_geom_bond_atom_site_label_1
_geom_bond_atom_site_label_2
_chemical_conn_bond_type
_geom_bond_distance
_geom_bond_publ_flag
Na1 O2 sing 2.3246(9) no
O2 C3 sing 1.353(11) no
C3 C4 sing 1.50(3) no
C3 H5 sing 0.98(9) no
C4 H6 sing 0.98(6) no
C4 H7 sing 0.98(6) no

loop_
_symmetry_equiv_pos_as_xyz
'x, y, z '
'-x+1/2, y+1/2, -z '
'-y, x, -z '
'-y+1/2, -x+1/2, z '
'y, -x, -z '
'y+1/2, x+1/2, z '
'-x, -y, z '
'x+1/2, -y+1/2, -z '

loop_
_atom_site_label
_atom_site_type_symbol
_atom_site_symmetry_multiplicity
_atom_site_fract_x
_atom_site_fract_y
_atom_site_fract_z
_atom_site_occupancy
_atom_site_B_iso_or_equiv
_atom_site_U_iso_or_equiv
Na1 Na 2 0 0 0 1 3.18(7) 0.04030
O2 O 2 0 0.5 -0.0810(3) 1 1.50(8) 0.01895
C3 C 4 0.049(4) 0.549(4) -0.2264(11) 0.5 3.7(5) 0.04678
C4 C 4 -0.142(3) 0.358(3) -0.328(2) 0.5 6.3(6) 0.07988
H5 H 8 0.26(2) 0.51(2) -0.249(5) 0.5 4.4(6) 0.05614
H6 H 8 -0.357(14) 0.398(13) -0.309(8) 0.5 7.6(8) 0.09585
H7 H 4 -0.093(9) 0.407(9) -0.430(6) 0.5 7.6(8) 0.09585

loop_
_geom_angle_atom_site_label_1
_geom_angle_atom_site_label_2
_geom_angle_atom_site_label_3
_geom_angle
_geom_angle_publ_flag
O2 C3 C4 114(2) no
O2 C3 H5 109(3) no
C4 C3 H5 109(4) no
C3 C4 H6 110(4) no
C3 C4 H7 109(4) no
H6 C4 H7 110(5) no
